data_4069837
loop_
_publ_author_name
'Jacob, Volker'
'Landorf, Christopher W.'
'Zakharov, Lev N.'
'Weakley, Timothy J. R.'
'Haley, Michael M.'

_publ_section_title
;
 Platinabenzenes: Synthesis, Properties, and Reactivity Studies of a Rare
 Class of Metalla-aromatics&#x2020;
;
_journal_issue 17
_journal_name_full Organometallics
_journal_page_first 5183
_journal_paper_doi 10.1021/om900439z
_journal_volume 28
_journal_year 2009
_chemical_formula_sum 'C22 H26 Pt'
_chemical_formula_weight 485.52
_chemical_name_systematic
; 
 ? 
;
_space_group_IT_number 14
_symmetry_cell_setting monoclinic
_symmetry_space_group_name_Hall '-P 2yn'
_symmetry_space_group_name_H-M 'P 1 21/n 1'
_atom_sites_solution_hydrogens geom
_atom_sites_solution_primary direct
_atom_sites_solution_secondary difmap
_audit_creation_method SHELXTL
_cell_angle_alpha 90.00
_cell_angle_beta 104.467(7)
_cell_angle_gamma 90.00
_cell_formula_units_Z 8
_cell_length_a 12.194(5)
_cell_length_b 18.709(7)
_cell_length_c 16.940(6)
_cell_measurement_temperature 296
_cell_volume 3742(2)
_computing_cell_refinement 'Bruker SAINT'
_computing_data_collection 'Bruker SMART'
_computing_data_reduction 'Bruker SAINT'
_computing_molecular_graphics 'Bruker SHELXTL'
_computing_publication_material 'Bruker SHELXTL'
_computing_structure_refinement 'Bruker SHELXTL'
_computing_structure_solution 'Bruker SHELXTL'
_diffrn_ambient_temperature 296
_diffrn_measured_fraction_theta_full 0.993
_diffrn_measured_fraction_theta_max 0.993
_diffrn_measurement_device_type 'CCD area detector Bruker APEX'
_diffrn_measurement_method 'phi and omega scans'
_diffrn_radiation_monochromator graphite
_diffrn_radiation_source 'fine-focus sealed tube'
_diffrn_radiation_type MoK\a
_diffrn_radiation_wavelength 0.71073
_diffrn_reflns_av_R_equivalents 0.1338
_diffrn_reflns_av_sigmaI/netI 0.1243
_diffrn_reflns_limit_h_max 13
_diffrn_reflns_limit_h_min -13
_diffrn_reflns_limit_k_max 20
_diffrn_reflns_limit_k_min -20
_diffrn_reflns_limit_l_max 18
_diffrn_reflns_limit_l_min -18
_diffrn_reflns_number 22836
_diffrn_reflns_theta_full 23.30
_diffrn_reflns_theta_max 23.30
_diffrn_reflns_theta_min 1.65
_exptl_absorpt_coefficient_mu 7.497
_exptl_absorpt_correction_T_max 0.7056
_exptl_absorpt_correction_T_min 0.3993
_exptl_absorpt_correction_type multi-scan
_exptl_absorpt_process_details SADABS
_exptl_crystal_density_diffrn 1.724
_exptl_crystal_density_method 'not measured'
_exptl_crystal_description block
_exptl_crystal_F_000 1888
_exptl_crystal_size_max 0.15
_exptl_crystal_size_mid 0.10
_exptl_crystal_size_min 0.05
_refine_diff_density_max 1.040
_refine_diff_density_min -1.295
_refine_diff_density_rms 0.140
_refine_ls_extinction_method none
_refine_ls_goodness_of_fit_ref 0.740
_refine_ls_hydrogen_treatment mixed
_refine_ls_matrix_type full
_refine_ls_number_parameters 415
_refine_ls_number_reflns 5360
_refine_ls_number_restraints 0
_refine_ls_restrained_S_all 0.740
_refine_ls_R_factor_all 0.0902
_refine_ls_R_factor_gt 0.0395
_refine_ls_shift/su_max 0.001
_refine_ls_shift/su_mean 0.000
_refine_ls_structure_factor_coef Fsqd
_refine_ls_weighting_details 'calc w=1/[\s^2^(Fo^2^)+(0.0000P)^2^+0.0000P] where P=(Fo^2^+2Fc^2^)/3'
_refine_ls_weighting_scheme calc
_refine_ls_wR_factor_gt 0.0698
_refine_ls_wR_factor_ref 0.0823
_reflns_number_gt 2800
_reflns_number_total 5360
_reflns_threshold_expression >2sigma(I)
_cod_data_source_file om900439z_si_002.cif
_cod_data_source_block cwl1
_cod_depositor_comments
;
The following automatic conversions were performed:

'_symmetry_cell_setting' value 'Monoclinic' changed to 'monoclinic'
according to /home/saulius/struct/CIF-dictionaries/cif_core.dic
dictionary named 'cif_core.dic' version 2.4.2 from 2011-04-26.

Automatic conversion script
Id: cif_fix_values 1715 2011-07-08 13:25:40Z adriana 
;
_cod_original_sg_symbol_H-M P2(1)/n
_cod_database_code 4069837

loop_
_symmetry_equiv_pos_as_xyz
'x, y, z'
'x+1/2, -y+1/2, z+1/2'
'-x, -y, -z'
'-x-1/2, y-1/2, -z-1/2'

loop_
_atom_site_label
_atom_site_type_symbol
_atom_site_fract_x
_atom_site_fract_y
_atom_site_fract_z
_atom_site_U_iso_or_equiv
_atom_site_adp_type
_atom_site_occupancy
_atom_site_symmetry_multiplicity
_atom_site_calc_flag
_atom_site_refinement_flags
Pt1A Pt 0.63620(4) 0.18802(3) 0.21668(3) 0.04465(17) Uani 1 1 d .
C1A C 0.7055(10) 0.1065(6) 0.2773(8) 0.051(4) Uani 1 1 d .
C2A C 0.7334(10) 0.0939(6) 0.3636(7) 0.046(3) Uani 1 1 d .
C3A C 0.7071(11) 0.1447(8) 0.4164(8) 0.064(4) Uani 1 1 d .
H3A H 0.7221 0.1326 0.4714 0.077 Uiso 1 1 calc R
C4A C 0.6613(12) 0.2107(8) 0.3945(8) 0.063(5) Uani 1 1 d .
H4A H 0.6504 0.2404 0.4359 0.075 Uiso 1 1 calc R
C5A C 0.6300(10) 0.2369(6) 0.3158(9) 0.060(4) Uani 1 1 d .
H5A H 0.6027 0.2835 0.3099 0.073 Uiso 1 1 calc R
C6A C 0.5678(13) 0.2779(8) 0.1295(8) 0.055(4) Uani 1 1 d .
C7A C 0.4925(12) 0.2214(10) 0.1081(8) 0.071(5) Uani 1 1 d .
C8A C 0.5562(17) 0.1616(8) 0.0803(8) 0.075(5) Uani 1 1 d .
C9A C 0.6653(13) 0.1895(10) 0.0871(8) 0.067(4) Uani 1 1 d .
C10A C 0.6718(12) 0.2594(7) 0.1182(8) 0.052(4) Uani 1 1 d .
C11A C 0.7409(11) 0.0482(6) 0.2324(7) 0.043(3) Uani 1 1 d .
C12A C 0.8461(13) 0.0504(7) 0.2143(7) 0.061(4) Uani 1 1 d .
H12A H 0.8933 0.0893 0.2321 0.073 Uiso 1 1 calc R
C13A C 0.8839(12) -0.0049(8) 0.1696(9) 0.076(5) Uani 1 1 d .
H13A H 0.9549 -0.0028 0.1588 0.091 Uiso 1 1 calc R
C14A C 0.8128(16) -0.0611(8) 0.1430(8) 0.081(5) Uani 1 1 d .
H14A H 0.8349 -0.0976 0.1131 0.097 Uiso 1 1 calc R
C15A C 0.7082(15) -0.0640(8) 0.1604(8) 0.081(5) Uani 1 1 d .
H15A H 0.6614 -0.1031 0.1427 0.097 Uiso 1 1 calc R
C16A C 0.6719(12) -0.0110(8) 0.2027(8) 0.066(4) Uani 1 1 d .
H16A H 0.6001 -0.0140 0.2121 0.080 Uiso 1 1 calc R
C17A C 0.7867(12) 0.0245(7) 0.4013(7) 0.083(5) Uani 1 1 d .
H17A H 0.8003 -0.0061 0.3592 0.125 Uiso 1 1 calc R
H17B H 0.7363 0.0011 0.4285 0.125 Uiso 1 1 calc R
H17C H 0.8571 0.0346 0.4399 0.125 Uiso 1 1 calc R
C21A C 0.5333(13) 0.3501(7) 0.1547(8) 0.096(5) Uani 1 1 d .
H21A H 0.5068 0.3794 0.1072 0.144 Uiso 1 1 calc R
H21B H 0.5974 0.3726 0.1908 0.144 Uiso 1 1 calc R
H21C H 0.4739 0.3443 0.1822 0.144 Uiso 1 1 calc R
C22A C 0.7748(11) 0.3057(7) 0.1310(8) 0.082(4) Uani 1 1 d .
H22A H 0.7738 0.3311 0.0816 0.123 Uiso 1 1 calc R
H22B H 0.8414 0.2764 0.1456 0.123 Uiso 1 1 calc R
H22C H 0.7752 0.3392 0.1739 0.123 Uiso 1 1 calc R
C23A C 0.7528(16) 0.1463(9) 0.0560(8) 0.144(9) Uani 1 1 d .
H23A H 0.7455 0.1569 -0.0005 0.215 Uiso 1 1 calc R
H23B H 0.7402 0.0962 0.0622 0.215 Uiso 1 1 calc R
H23C H 0.8276 0.1587 0.0870 0.215 Uiso 1 1 calc R
C24A C 0.5076(16) 0.0931(8) 0.0460(9) 0.155(10) Uani 1 1 d .
H24A H 0.4804 0.0974 -0.0121 0.233 Uiso 1 1 calc R
H24B H 0.4459 0.0805 0.0691 0.233 Uiso 1 1 calc R
H24C H 0.5647 0.0566 0.0585 0.233 Uiso 1 1 calc R
C25A C 0.3687(12) 0.2178(10) 0.1081(10) 0.150(9) Uani 1 1 d .
H25A H 0.3233 0.2332 0.0561 0.224 Uiso 1 1 calc R
H25B H 0.3549 0.2483 0.1501 0.224 Uiso 1 1 calc R
H25C H 0.3492 0.1695 0.1181 0.224 Uiso 1 1 calc R
Pt1B Pt 0.65230(4) 0.31301(3) -0.23622(3) 0.04092(16) Uani 1 1 d .
C1B C 0.6844(10) 0.3999(6) -0.2876(8) 0.049(4) Uani 1 1 d .
C2B C 0.6543(10) 0.4197(6) -0.3707(8) 0.046(3) Uani 1 1 d .
C3B C 0.5969(11) 0.3714(7) -0.4312(8) 0.062(4) Uani 1 1 d .
H28A H 0.5793 0.3871 -0.4849 0.074 Uiso 1 1 calc R
C4B C 0.5650(10) 0.3029(8) -0.4169(7) 0.058(4) Uani 1 1 d .
H29A H 0.5291 0.2757 -0.4619 0.069 Uiso 1 1 calc R
C5B C 0.5819(11) 0.2716(7) -0.3412(8) 0.062(4) Uani 1 1 d .
H30A H 0.5564 0.2248 -0.3406 0.074 Uiso 1 1 calc R
C6B C 0.5770(11) 0.2702(7) -0.1351(7) 0.048(3) Uani 1 1 d .
C7B C 0.6485(11) 0.3283(6) -0.1015(7) 0.042(3) Uani 1 1 d .
C8B C 0.7618(10) 0.3087(7) -0.1017(6) 0.049(3) Uani 1 1 d .
C9B C 0.7580(10) 0.2399(6) -0.1395(7) 0.039(3) Uani 1 1 d .
C10B C 0.6435(11) 0.2149(6) -0.1577(7) 0.043(3) Uani 1 1 d .
C36B C 0.7531(12) 0.4525(6) -0.2344(7) 0.044(3) Uani 1 1 d .
C37B C 0.8723(12) 0.4501(7) -0.2164(8) 0.061(4) Uani 1 1 d .
H37A H 0.9072 0.4152 -0.2407 0.073 Uiso 1 1 calc R
C38B C 0.9401(13) 0.4994(7) -0.1624(8) 0.068(4) Uani 1 1 d .
H38A H 1.0186 0.4973 -0.1523 0.082 Uiso 1 1 calc R
C39B C 0.8890(16) 0.5511(8) -0.1243(9) 0.083(5) Uani 1 1 d .
H39A H 0.9324 0.5833 -0.0875 0.100 Uiso 1 1 calc R
C40B C 0.7715(15) 0.5533(7) -0.1427(8) 0.072(4) Uani 1 1 d .
H40A H 0.7362 0.5882 -0.1186 0.087 Uiso 1 1 calc R
C41B C 0.7058(11) 0.5053(7) -0.1955(8) 0.060(4) Uani 1 1 d .
H41A H 0.6274 0.5083 -0.2055 0.072 Uiso 1 1 calc R
C42B C 0.6853(12) 0.4909(6) -0.4013(7) 0.075(4) Uani 1 1 d .
H42A H 0.7236 0.5197 -0.3558 0.113 Uiso 1 1 calc R
H42B H 0.6177 0.5150 -0.4304 0.113 Uiso 1 1 calc R
H42C H 0.7341 0.4833 -0.4370 0.113 Uiso 1 1 calc R
C46B C 0.6149(11) 0.3945(6) -0.0635(7) 0.066(4) Uani 1 1 d .
H46A H 0.6221 0.3863 -0.0065 0.099 Uiso 1 1 calc R
H46B H 0.5378 0.4064 -0.0896 0.099 Uiso 1 1 calc R
H46C H 0.6634 0.4333 -0.0701 0.099 Uiso 1 1 calc R
C47B C 0.8673(10) 0.3509(6) -0.0640(7) 0.070(4) Uani 1 1 d .
H47A H 0.8937 0.3384 -0.0075 0.105 Uiso 1 1 calc R
H47B H 0.8504 0.4011 -0.0688 0.105 Uiso 1 1 calc R
H47C H 0.9250 0.3401 -0.0918 0.105 Uiso 1 1 calc R
C48B C 0.8549(10) 0.1964(6) -0.1503(7) 0.060(4) Uani 1 1 d .
H48A H 0.8861 0.1699 -0.1012 0.090 Uiso 1 1 calc R
H48B H 0.9119 0.2272 -0.1616 0.090 Uiso 1 1 calc R
H48C H 0.8293 0.1638 -0.1948 0.090 Uiso 1 1 calc R
C49B C 0.5981(11) 0.1440(6) -0.1905(7) 0.063(4) Uani 1 1 d .
H49A H 0.6028 0.1112 -0.1462 0.094 Uiso 1 1 calc R
H49B H 0.6419 0.1260 -0.2260 0.094 Uiso 1 1 calc R
H49C H 0.5205 0.1490 -0.2204 0.094 Uiso 1 1 calc R
C50B C 0.4520(10) 0.2653(7) -0.1367(8) 0.069(4) Uani 1 1 d .
H50A H 0.4440 0.2462 -0.0859 0.104 Uiso 1 1 calc R
H50B H 0.4144 0.2346 -0.1805 0.104 Uiso 1 1 calc R
H50C H 0.4188 0.3121 -0.1448 0.104 Uiso 1 1 calc R

loop_
_atom_site_aniso_label
_atom_site_aniso_U_11
_atom_site_aniso_U_22
_atom_site_aniso_U_33
_atom_site_aniso_U_23
_atom_site_aniso_U_13
_atom_site_aniso_U_12
Pt1A 0.0440(4) 0.0548(4) 0.0334(3) 0.0062(3) 0.0065(2) -0.0022(3)
C1A 0.045(9) 0.046(8) 0.071(10) -0.033(7) 0.033(8) -0.026(7)
C2A 0.048(9) 0.061(9) 0.026(7) -0.007(7) 0.005(6) -0.006(7)
C3A 0.057(10) 0.107(13) 0.023(8) 0.022(9) 0.000(7) -0.018(9)
C4A 0.072(11) 0.101(14) 0.017(8) 0.011(8) 0.015(7) -0.003(9)
C5A 0.035(9) 0.035(8) 0.111(13) -0.024(8) 0.018(9) 0.005(6)
C6A 0.052(10) 0.067(11) 0.051(9) 0.010(7) 0.021(8) 0.009(9)
C7A 0.043(10) 0.122(15) 0.044(10) 0.029(9) 0.001(8) 0.003(10)
C8A 0.111(15) 0.073(12) 0.028(8) -0.001(7) -0.010(9) -0.015(11)
C9A 0.067(11) 0.092(12) 0.043(9) 0.034(9) 0.018(8) 0.017(11)
C10A 0.054(11) 0.047(9) 0.045(9) 0.008(7) -0.009(7) 0.003(8)
C11A 0.041(9) 0.049(9) 0.032(8) 0.011(6) -0.005(7) -0.003(7)
C12A 0.079(12) 0.053(10) 0.043(9) 0.003(7) 0.003(8) -0.006(8)
C13A 0.064(11) 0.075(12) 0.090(13) 0.011(10) 0.022(10) 0.002(9)
C14A 0.129(16) 0.063(11) 0.060(11) -0.008(9) 0.041(11) 0.014(12)
C15A 0.121(16) 0.056(11) 0.060(11) 0.000(8) 0.011(10) -0.019(11)
C16A 0.064(10) 0.073(11) 0.057(10) -0.008(8) 0.006(8) -0.011(9)
C17A 0.109(13) 0.086(11) 0.052(10) 0.025(8) 0.013(9) 0.020(9)
C21A 0.108(14) 0.112(13) 0.072(12) 0.032(10) 0.028(10) 0.046(11)
C22A 0.079(11) 0.105(12) 0.058(10) 0.041(9) 0.010(8) 0.000(11)
C23A 0.20(2) 0.204(19) 0.049(11) 0.046(11) 0.062(13) 0.126(16)
C24A 0.25(2) 0.099(15) 0.061(12) 0.016(10) -0.062(14) -0.065(14)
C25A 0.045(11) 0.29(3) 0.097(14) 0.084(15) -0.019(10) -0.029(13)
Pt1B 0.0414(3) 0.0461(3) 0.0345(3) -0.0018(3) 0.0082(2) 0.0002(3)
C1B 0.029(8) 0.054(9) 0.063(10) -0.032(7) 0.010(7) -0.005(6)
C2B 0.054(9) 0.041(8) 0.045(9) -0.006(7) 0.018(7) 0.003(6)
C3B 0.075(11) 0.076(11) 0.033(8) 0.001(8) 0.011(8) -0.005(9)
C4B 0.050(9) 0.089(12) 0.028(8) -0.003(8) -0.001(6) -0.031(8)
C5B 0.059(10) 0.062(10) 0.068(11) -0.025(8) 0.025(9) -0.006(7)
C6B 0.050(9) 0.060(9) 0.028(7) 0.015(6) -0.001(7) 0.006(8)
C7B 0.039(8) 0.050(9) 0.038(8) 0.010(6) 0.011(6) 0.003(7)
C8B 0.052(9) 0.047(8) 0.035(7) 0.009(7) -0.015(6) -0.017(8)
C9B 0.040(9) 0.029(7) 0.050(8) 0.003(6) 0.014(7) 0.001(6)
C10B 0.044(9) 0.047(9) 0.033(8) 0.007(6) -0.002(6) 0.017(7)
C36B 0.067(11) 0.035(9) 0.040(9) 0.006(6) 0.029(8) 0.012(8)
C37B 0.067(11) 0.057(10) 0.060(10) 0.009(8) 0.020(8) -0.002(8)
C38B 0.068(11) 0.075(11) 0.062(11) 0.003(9) 0.017(9) -0.024(9)
C39B 0.105(15) 0.082(13) 0.056(11) -0.011(9) 0.009(11) -0.033(11)
C40B 0.105(14) 0.051(10) 0.063(11) -0.015(8) 0.024(10) 0.001(10)
C41B 0.056(10) 0.054(9) 0.066(10) 0.006(8) 0.008(8) -0.011(8)
C42B 0.093(12) 0.083(11) 0.044(9) 0.010(8) 0.006(8) -0.008(9)
C46B 0.094(12) 0.059(9) 0.052(9) -0.006(7) 0.034(8) 0.003(8)
C47B 0.064(10) 0.096(11) 0.035(8) 0.002(7) -0.016(7) -0.028(8)
C48B 0.051(9) 0.068(9) 0.057(9) 0.008(8) 0.007(7) 0.005(8)
C49B 0.069(10) 0.065(10) 0.054(9) -0.008(7) 0.015(8) -0.012(8)
C50B 0.046(9) 0.089(11) 0.077(11) 0.006(8) 0.022(8) 0.002(8)

loop_
_atom_type_symbol
_atom_type_description
_atom_type_scat_dispersion_real
_atom_type_scat_dispersion_imag
_atom_type_scat_source
C C 0.0033 0.0016 'International Tables Vol C Tables 4.2.6.8 and 6.1.1.4'
H H 0.0000 0.0000 'International Tables Vol C Tables 4.2.6.8 and 6.1.1.4'
Pt Pt -1.7033 8.3905 'International Tables Vol C Tables 4.2.6.8 and 6.1.1.4'

loop_
_geom_angle_atom_site_label_1
_geom_angle_atom_site_label_2
_geom_angle_atom_site_label_3
_geom_angle
C5A Pt1A C1A 91.1(5)
C5A Pt1A C6A 97.3(5)
C1A Pt1A C6A 170.7(5)
C5A Pt1A C10A 114.7(6)
C1A Pt1A C10A 136.5(5)
C6A Pt1A C10A 35.4(4)
C5A Pt1A C7A 112.4(6)
C1A Pt1A C7A 142.7(6)
C6A Pt1A C7A 35.6(4)
C10A Pt1A C7A 59.7(5)
C5A Pt1A C8A 150.2(6)
C1A Pt1A C8A 112.5(5)
C6A Pt1A C8A 60.9(5)
C10A Pt1A C8A 60.2(5)
C7A Pt1A C8A 38.0(5)
C5A Pt1A C9A 150.5(6)
C1A Pt1A C9A 111.5(5)
C6A Pt1A C9A 59.3(5)
C10A Pt1A C9A 35.8(4)
C7A Pt1A C9A 60.1(5)
C8A Pt1A C9A 35.3(5)
C2A C1A C11A 112.6(11)
C2A C1A Pt1A 129.6(9)
C11A C1A Pt1A 117.8(9)
C1A C2A C3A 120.5(11)
C1A C2A C17A 122.4(11)
C3A C2A C17A 117.1(12)
C4A C3A C2A 125.7(12)
C5A C4A C3A 125.3(13)
C4A C5A Pt1A 127.6(10)
C10A C6A C7A 110.1(14)
C10A C6A C21A 126.7(14)
C7A C6A C21A 123.0(15)
C10A C6A Pt1A 72.6(8)
C7A C6A Pt1A 73.4(8)
C21A C6A Pt1A 124.5(9)
C6A C7A C25A 129.0(17)
C6A C7A C8A 106.8(13)
C25A C7A C8A 124.2(17)
C6A C7A Pt1A 71.0(8)
C25A C7A Pt1A 123.5(9)
C8A C7A Pt1A 72.4(7)
C9A C8A C24A 129.5(19)
C9A C8A C7A 104.5(13)
C24A C8A C7A 125.7(19)
C9A C8A Pt1A 71.7(8)
C24A C8A Pt1A 127.3(9)
C7A C8A Pt1A 69.6(7)
C10A C9A C8A 109.9(14)
C10A C9A C23A 129.8(16)
C8A C9A C23A 120.1(18)
C10A C9A Pt1A 70.3(8)
C8A C9A Pt1A 73.0(8)
C23A C9A Pt1A 127.2(9)
C6A C10A C9A 108.6(13)
C6A C10A C22A 127.3(14)
C9A C10A C22A 124.0(15)
C6A C10A Pt1A 72.1(8)
C9A C10A Pt1A 73.9(7)
C22A C10A Pt1A 122.9(8)
C16A C11A C12A 116.5(12)
C16A C11A C1A 123.3(13)
C12A C11A C1A 120.2(11)
C13A C12A C11A 122.3(13)
C12A C13A C14A 118.1(15)
C13A C14A C15A 120.3(15)
C16A C15A C14A 121.6(15)
C15A C16A C11A 121.2(15)
C5B Pt1B C1B 90.9(6)
C5B Pt1B C9B 117.6(5)
C1B Pt1B C9B 133.6(5)
C5B Pt1B C10B 98.0(5)
C1B Pt1B C10B 169.6(5)
C9B Pt1B C10B 36.6(4)
C5B Pt1B C6B 112.4(5)
C1B Pt1B C6B 143.1(5)
C9B Pt1B C6B 60.7(4)
C10B Pt1B C6B 36.4(4)
C5B Pt1B C7B 147.6(5)
C1B Pt1B C7B 113.4(5)
C9B Pt1B C7B 60.7(4)
C10B Pt1B C7B 60.6(4)
C6B Pt1B C7B 36.0(4)
C5B Pt1B C8B 153.8(5)
C1B Pt1B C8B 109.7(5)
C9B Pt1B C8B 36.2(4)
C10B Pt1B C8B 60.2(4)
C6B Pt1B C8B 59.7(4)
C7B Pt1B C8B 35.9(4)
C2B C1B C36B 113.9(11)
C2B C1B Pt1B 129.8(9)
C36B C1B Pt1B 116.2(9)
C1B C2B C3B 120.8(11)
C1B C2B C42B 123.3(11)
C3B C2B C42B 115.8(12)
C4B C3B C2B 125.3(12)
C5B C4B C3B 125.1(12)
C4B C5B Pt1B 128.0(10)
C7B C6B C10B 109.3(12)
C7B C6B C50B 124.4(12)
C10B C6B C50B 125.9(12)
C7B C6B Pt1B 73.2(7)
C10B C6B Pt1B 71.9(7)
C50B C6B Pt1B 126.7(8)
C6B C7B C8B 107.4(11)
C6B C7B C46B 126.8(12)
C8B C7B C46B 125.5(12)
C6B C7B Pt1B 70.8(7)
C8B C7B Pt1B 73.0(6)
C46B C7B Pt1B 127.0(8)
C7B C8B C9B 107.9(10)
C7B C8B C47B 125.9(12)
C9B C8B C47B 126.1(12)
C7B C8B Pt1B 71.1(6)
C9B C8B Pt1B 69.4(6)
C47B C8B Pt1B 127.9(8)
C8B C9B C10B 108.1(10)
C8B C9B C48B 127.6(11)
C10B C9B C48B 124.0(11)
C8B C9B Pt1B 74.4(6)
C10B C9B Pt1B 72.2(6)
C48B C9B Pt1B 124.6(8)
C9B C10B C6B 107.2(11)
C9B C10B C49B 128.4(11)
C6B C10B C49B 124.3(12)
C9B C10B Pt1B 71.2(7)
C6B C10B Pt1B 71.7(7)
C49B C10B Pt1B 124.4(8)
C41B C36B C37B 116.5(12)
C41B C36B C1B 122.2(13)
C37B C36B C1B 121.2(11)
C36B C37B C38B 121.7(13)
C39B C38B C37B 119.7(14)
C40B C39B C38B 118.2(14)
C39B C40B C41B 121.8(14)
C36B C41B C40B 122.0(14)

loop_
_geom_bond_atom_site_label_1
_geom_bond_atom_site_label_2
_geom_bond_distance
Pt1A C5A 1.930(13)
Pt1A C1A 1.913(13)
Pt1A C6A 2.257(13)
Pt1A C10A 2.263(13)
Pt1A C7A 2.287(13)
Pt1A C8A 2.326(13)
Pt1A C9A 2.310(12)
C1A C2A 1.436(15)
C1A C11A 1.455(15)
C2A C3A 1.396(16)
C2A C17A 1.520(15)
C3A C4A 1.369(16)
C4A C5A 1.381(16)
C6A C10A 1.374(17)
C6A C7A 1.388(17)
C6A C21A 1.507(16)
C7A C25A 1.511(19)
C7A C8A 1.503(19)
C8A C9A 1.406(19)
C8A C24A 1.470(17)
C9A C10A 1.406(18)
C9A C23A 1.533(18)
C10A C22A 1.496(16)
C11A C16A 1.406(15)
C11A C12A 1.391(16)
C12A C13A 1.426(17)
C13A C14A 1.365(17)
C14A C15A 1.379(18)
C15A C16A 1.360(17)
Pt1B C5B 1.933(13)
Pt1B C1B 1.929(13)
Pt1B C9B 2.271(11)
Pt1B C10B 2.284(11)
Pt1B C6B 2.281(12)
Pt1B C7B 2.312(12)
Pt1B C8B 2.337(10)
C1B C2B 1.412(15)
C1B C36B 1.451(15)
C2B C3B 1.414(15)
C2B C42B 1.511(14)
C3B C4B 1.378(15)
C4B C5B 1.377(15)
C6B C7B 1.421(15)
C6B C10B 1.424(15)
C6B C50B 1.520(16)
C7B C8B 1.431(15)
C7B C46B 1.499(14)
C8B C9B 1.433(15)
C8B C47B 1.508(15)
C9B C10B 1.431(15)
C9B C48B 1.483(14)
C10B C49B 1.491(14)
C36B C41B 1.391(15)
C36B C37B 1.409(15)
C37B C38B 1.411(16)
C38B C39B 1.394(18)
C39B C40B 1.389(18)
C40B C41B 1.375(16)
